data_2239613
loop_
_publ_author_name
'G\"ultekin, Zeynep'
'Civan, Mehmet'
'Frey, Wolfgang'
'H\"okelek, Tuncer'

_publ_section_title
;
 Methyl
 2-[(3<i>RS</i>,4<i>RS</i>)-3-phenyl-4-(phenylsulfonyl)isoxazolidin-2-yl]acetate
;
_journal_coeditor_code XU5792
_journal_issue 6
_journal_name_full 'Acta Crystallographica Section E'
_journal_page_first o728
_journal_page_last o729
_journal_paper_doi 10.1107/S1600536814012161
_journal_volume 70
_journal_year 2014
_chemical_formula_iupac 'C18 H19 N O5 S'
_chemical_formula_moiety 'C18 H19 N O5 S'
_chemical_formula_sum 'C18 H19 N O5 S'
_chemical_formula_weight 361.40
_chemical_name_systematic
;
Methyl
2-[(3<i>RS</i>,4<i>RS</i>)-3-phenyl-4-(phenylsulfonyl)isoxazolidin-2-yl]acetate
;
_space_group_IT_number 14
_symmetry_cell_setting monoclinic
_symmetry_space_group_name_Hall '-P 2ybc'
_symmetry_space_group_name_H-M 'P 1 21/c 1'
_atom_sites_solution_hydrogens geom
_atom_sites_solution_primary direct
_atom_sites_solution_secondary difmap
_audit_creation_method SHELXL-97
_cell_angle_alpha 90.00
_cell_angle_beta 103.362(3)
_cell_angle_gamma 90.00
_cell_formula_units_Z 4
_cell_length_a 8.2346(2)
_cell_length_b 15.1469(5)
_cell_length_c 13.7410(4)
_cell_measurement_reflns_used 4839
_cell_measurement_temperature 100(2)
_cell_measurement_theta_max 30.59
_cell_measurement_theta_min 2.03
_cell_volume 1667.50(9)
_computing_cell_refinement 'SAINT (Bruker, 2008)'
_computing_data_collection 'APEX2 (Bruker, 2008)'
_computing_data_reduction 'SAINT (Bruker, 2008)'
_computing_molecular_graphics 'ORTEP-3 for Windows (Farrugia, 2012)'
_computing_publication_material 'WinGX (Farrugia, 2012) and PLATON (Spek, 2009)'
_computing_structure_refinement 'SHELXL97 (Sheldrick, 2008)'
_computing_structure_solution 'SHELXS97 (Sheldrick, 2008)'
_diffrn_ambient_temperature 100(2)
_diffrn_measured_fraction_theta_full 0.995
_diffrn_measured_fraction_theta_max 0.995
_diffrn_measurement_device_type 'Bruker Kappa APEXII DUO'
_diffrn_measurement_method 'Omega + Phi Scans'
_diffrn_radiation_monochromator Triumph
_diffrn_radiation_source 'fine-focus sealed tube'
_diffrn_radiation_type MoK\a
_diffrn_radiation_wavelength 0.71073
_diffrn_reflns_av_R_equivalents 0.0219
_diffrn_reflns_av_sigmaI/netI 0.0111
_diffrn_reflns_limit_h_max 11
_diffrn_reflns_limit_h_min -11
_diffrn_reflns_limit_k_max 21
_diffrn_reflns_limit_k_min -21
_diffrn_reflns_limit_l_max 19
_diffrn_reflns_limit_l_min -19
_diffrn_reflns_number 34342
_diffrn_reflns_theta_full 30.59
_diffrn_reflns_theta_max 30.59
_diffrn_reflns_theta_min 2.03
_diffrn_standards_decay_% 0
_diffrn_standards_interval_count 0
_diffrn_standards_number 0
_exptl_absorpt_coefficient_mu 0.224
_exptl_absorpt_correction_T_max 0.9218
_exptl_absorpt_correction_T_min 0.8963
_exptl_absorpt_correction_type multi-scan
_exptl_absorpt_process_details '(Blessing, 1995)'
_exptl_crystal_colour colourless
_exptl_crystal_density_diffrn 1.440
_exptl_crystal_density_method 'not measured'
_exptl_crystal_description block
_exptl_crystal_F_000 760
_exptl_crystal_size_max 0.50
_exptl_crystal_size_mid 0.47
_exptl_crystal_size_min 0.37
_refine_diff_density_max 0.437
_refine_diff_density_min -0.318
_refine_ls_extinction_coef 0.0182(13)
_refine_ls_extinction_expression Fc^*^=kFc[1+0.001xFc^2^\l^3^/sin(2\q)]^-1/4^
_refine_ls_extinction_method 'SHELXL97 (Sheldrick, 2008)'
_refine_ls_goodness_of_fit_ref 1.031
_refine_ls_hydrogen_treatment constr
_refine_ls_matrix_type full
_refine_ls_number_parameters 228
_refine_ls_number_reflns 5105
_refine_ls_number_restraints 0
_refine_ls_restrained_S_all 1.031
_refine_ls_R_factor_all 0.0321
_refine_ls_R_factor_gt 0.0306
_refine_ls_shift/su_max 0.003
_refine_ls_shift/su_mean 0.000
_refine_ls_structure_factor_coef Fsqd
_refine_ls_weighting_details 'calc w=1/[\s^2^(Fo^2^)+(0.0474P)^2^+0.6732P] where P=(Fo^2^+2Fc^2^)/3'
_refine_ls_weighting_scheme calc
_refine_ls_wR_factor_gt 0.0837
_refine_ls_wR_factor_ref 0.0847
_reflns_number_gt 4839
_reflns_number_total 5105
_reflns_threshold_expression I>2\s(I)
_cod_data_source_file xu5792sup1.cif
_cod_data_source_block I
_cod_original_cell_volume 1667.50(8)
_cod_original_sg_symbol_H-M 'P 21/c'
_cod_database_code 2239613
_cod_database_fobs_code 2239613

loop_
_symmetry_equiv_pos_as_xyz
'x, y, z'
'-x, y+1/2, -z+1/2'
'-x, -y, -z'
'x, -y-1/2, z-1/2'

loop_
_atom_site_type_symbol
_atom_site_label
_atom_site_fract_x
_atom_site_fract_y
_atom_site_fract_z
_atom_site_U_iso_or_equiv
_atom_site_adp_type
_atom_site_calc_flag
_atom_site_refinement_flags
_atom_site_occupancy
_atom_site_symmetry_multiplicity
S S1 0.79940(2) 1.032574(13) 0.635211(14) 0.01200(6) Uani d . 1 1
O O1 0.70058(8) 0.81466(4) 0.54622(5) 0.01522(13) Uani d . 1 1
O O2 0.72422(9) 1.03940(4) 0.52956(5) 0.01772(13) Uani d . 1 1
O O3 0.96262(8) 1.07049(5) 0.67213(5) 0.01888(14) Uani d . 1 1
O O4 0.80821(10) 0.63499(6) 0.40190(6) 0.02603(16) Uani d . 1 1
O O5 0.86652(9) 0.60662(5) 0.56648(5) 0.02053(14) Uani d . 1 1
N N1 0.86900(9) 0.78645(5) 0.59648(5) 0.01279(13) Uani d . 1 1
C C1 0.95186(10) 0.87109(5) 0.63373(6) 0.01223(14) Uani d . 1 1
H H1 0.9807 0.9049 0.5775 0.015 Uiso calc R 1 1
C C2 0.81075(10) 0.91865(5) 0.67116(6) 0.01263(14) Uani d . 1 1
H H2 0.8324 0.9140 0.7456 0.015 Uiso calc R 1 1
C C3 0.65340(11) 0.86529(6) 0.62291(7) 0.01560(16) Uani d . 1 1
H H3A 0.6202 0.8262 0.6727 0.019 Uiso calc R 1 1
H H3B 0.5592 0.9051 0.5942 0.019 Uiso calc R 1 1
C C4 0.93803(11) 0.74795(6) 0.51777(6) 0.01446(15) Uani d . 1 1
H H4A 1.0605 0.7420 0.5417 0.017 Uiso calc R 1 1
H H4B 0.9157 0.7877 0.4590 0.017 Uiso calc R 1 1
C C5 0.86226(10) 0.65792(6) 0.48709(7) 0.01502(16) Uani d . 1 1
C C6 0.79515(15) 0.51924(7) 0.54660(9) 0.0275(2) Uani d . 1 1
H H6A 0.6763 0.5243 0.5143 0.041 Uiso calc R 1 1
H H6B 0.8082 0.4869 0.6097 0.041 Uiso calc R 1 1
H H6C 0.8527 0.4874 0.5023 0.041 Uiso calc R 1 1
C C7 1.10686(10) 0.85329(5) 0.71446(6) 0.01261(15) Uani d . 1 1
C C8 1.10257(11) 0.79292(6) 0.79082(6) 0.01487(15) Uani d . 1 1
H H8 1.0023 0.7622 0.7915 0.018 Uiso calc R 1 1
C C9 1.24526(11) 0.77794(6) 0.86569(6) 0.01609(16) Uani d . 1 1
H H9 1.2423 0.7366 0.9172 0.019 Uiso calc R 1 1
C C10 1.39254(11) 0.82316(6) 0.86564(7) 0.01755(17) Uani d . 1 1
H H10 1.4898 0.8127 0.9169 0.021 Uiso calc R 1 1
C C11 1.39663(11) 0.88376(6) 0.79017(7) 0.01806(17) Uani d . 1 1
H H11 1.4963 0.9154 0.7905 0.022 Uiso calc R 1 1
C C12 1.25445(11) 0.89810(6) 0.71397(7) 0.01584(16) Uani d . 1 1
H H12 1.2583 0.9385 0.6617 0.019 Uiso calc R 1 1
C C13 0.66058(10) 1.07755(5) 0.70249(6) 0.01229(14) Uani d . 1 1
C C14 0.49136(11) 1.08311(6) 0.65773(7) 0.01553(16) Uani d . 1 1
H H14 0.4499 1.0639 0.5908 0.019 Uiso calc R 1 1
C C15 0.38351(11) 1.11734(6) 0.71286(8) 0.01927(17) Uani d . 1 1
H H15 0.2674 1.1215 0.6835 0.023 Uiso calc R 1 1
C C16 0.44528(12) 1.14540(6) 0.81051(8) 0.01993(18) Uani d . 1 1
H H16 0.3711 1.1683 0.8480 0.024 Uiso calc R 1 1
C C17 0.61525(13) 1.14025(7) 0.85386(7) 0.02118(18) Uani d . 1 1
H H17 0.6568 1.1602 0.9205 0.025 Uiso calc R 1 1
C C18 0.72483(11) 1.10607(6) 0.80006(7) 0.01731(16) Uani d . 1 1
H H18 0.8410 1.1023 0.8293 0.021 Uiso calc R 1 1

loop_
_atom_site_aniso_label
_atom_site_aniso_U_11
_atom_site_aniso_U_22
_atom_site_aniso_U_33
_atom_site_aniso_U_12
_atom_site_aniso_U_13
_atom_site_aniso_U_23
S1 0.01266(10) 0.01083(10) 0.01277(10) 0.00014(6) 0.00347(7) -0.00027(6)
O1 0.0121(3) 0.0164(3) 0.0166(3) 0.0018(2) 0.0022(2) -0.0024(2)
O2 0.0230(3) 0.0180(3) 0.0123(3) 0.0022(2) 0.0046(2) 0.0020(2)
O3 0.0131(3) 0.0166(3) 0.0276(3) -0.0022(2) 0.0059(2) -0.0041(2)
O4 0.0288(4) 0.0321(4) 0.0171(3) -0.0077(3) 0.0053(3) -0.0090(3)
O5 0.0263(3) 0.0146(3) 0.0199(3) -0.0044(2) 0.0036(3) -0.0014(2)
N1 0.0122(3) 0.0127(3) 0.0134(3) 0.0013(2) 0.0028(2) -0.0020(2)
C1 0.0137(3) 0.0113(3) 0.0120(3) 0.0005(3) 0.0036(3) -0.0004(3)
C2 0.0143(3) 0.0112(3) 0.0130(3) 0.0014(3) 0.0044(3) 0.0007(3)
C3 0.0151(4) 0.0130(3) 0.0204(4) -0.0004(3) 0.0076(3) -0.0018(3)
C4 0.0162(4) 0.0142(4) 0.0139(3) 0.0003(3) 0.0054(3) -0.0020(3)
C5 0.0122(3) 0.0170(4) 0.0165(4) 0.0008(3) 0.0047(3) -0.0037(3)
C6 0.0315(5) 0.0157(4) 0.0376(6) -0.0070(4) 0.0126(4) -0.0047(4)
C7 0.0139(3) 0.0118(3) 0.0123(3) 0.0014(3) 0.0034(3) -0.0009(3)
C8 0.0161(4) 0.0140(4) 0.0146(3) 0.0000(3) 0.0039(3) 0.0004(3)
C9 0.0193(4) 0.0147(4) 0.0142(4) 0.0028(3) 0.0037(3) 0.0010(3)
C10 0.0155(4) 0.0203(4) 0.0160(4) 0.0038(3) 0.0020(3) -0.0015(3)
C11 0.0139(4) 0.0218(4) 0.0188(4) -0.0007(3) 0.0045(3) -0.0013(3)
C12 0.0154(4) 0.0168(4) 0.0161(4) -0.0006(3) 0.0050(3) 0.0005(3)
C13 0.0129(3) 0.0105(3) 0.0138(3) 0.0004(3) 0.0036(3) -0.0004(3)
C14 0.0137(3) 0.0147(4) 0.0173(4) 0.0003(3) 0.0018(3) 0.0003(3)
C15 0.0146(4) 0.0162(4) 0.0281(5) 0.0016(3) 0.0071(3) 0.0018(3)
C16 0.0234(4) 0.0137(4) 0.0268(5) 0.0016(3) 0.0141(4) 0.0000(3)
C17 0.0259(4) 0.0212(4) 0.0178(4) 0.0000(3) 0.0078(3) -0.0051(3)
C18 0.0165(4) 0.0192(4) 0.0155(4) 0.0004(3) 0.0022(3) -0.0036(3)

loop_
_atom_type_symbol
_atom_type_description
_atom_type_scat_dispersion_real
_atom_type_scat_dispersion_imag
_atom_type_scat_source
C C 0.0033 0.0016 'International Tables Vol C Tables 4.2.6.8 and 6.1.1.4'
H H 0.0000 0.0000 'International Tables Vol C Tables 4.2.6.8 and 6.1.1.4'
N N 0.0061 0.0033 'International Tables Vol C Tables 4.2.6.8 and 6.1.1.4'
O O 0.0106 0.0060 'International Tables Vol C Tables 4.2.6.8 and 6.1.1.4'
S S 0.1246 0.1234 'International Tables Vol C Tables 4.2.6.8 and 6.1.1.4'

loop_
_geom_angle_atom_site_label_1
_geom_angle_atom_site_label_2
_geom_angle_atom_site_label_3
_geom_angle
O2 S1 C2 109.21(4)
O2 S1 C13 108.66(4)
O3 S1 O2 118.25(4)
O3 S1 C2 107.56(4)
O3 S1 C13 109.03(4)
C13 S1 C2 103.07(4)
C3 O1 N1 101.44(6)
C5 O5 C6 116.45(8)
O1 N1 C1 102.73(6)
C4 N1 O1 104.87(6)
C4 N1 C1 112.00(7)
N1 C1 C2 101.25(6)
N1 C1 C7 109.99(7)
N1 C1 H1 110.3
C2 C1 H1 110.3
C7 C1 C2 114.21(7)
C7 C1 H1 110.3
S1 C2 H2 109.6
C1 C2 S1 110.55(5)
C1 C2 H2 109.6
C3 C2 S1 113.67(6)
C3 C2 C1 103.50(6)
C3 C2 H2 109.6
O1 C3 C2 104.72(6)
O1 C3 H3A 110.8
O1 C3 H3B 110.8
C2 C3 H3A 110.8
C2 C3 H3B 110.8
H3A C3 H3B 108.9
N1 C4 C5 111.12(7)
N1 C4 H4A 109.4
N1 C4 H4B 109.4
C5 C4 H4A 109.4
C5 C4 H4B 109.4
H4A C4 H4B 108.0
O4 C5 O5 124.17(9)
O4 C5 C4 124.42(9)
O5 C5 C4 111.40(7)
O5 C6 H6A 109.5
O5 C6 H6B 109.5
O5 C6 H6C 109.5
H6A C6 H6B 109.5
H6A C6 H6C 109.5
H6B C6 H6C 109.5
C8 C7 C1 120.30(7)
C12 C7 C1 119.99(7)
C12 C7 C8 119.70(8)
C7 C8 H8 120.0
C9 C8 C7 119.90(8)
C9 C8 H8 120.0
C8 C9 C10 120.43(8)
C8 C9 H9 119.8
C10 C9 H9 119.8
C9 C10 H10 120.1
C11 C10 C9 119.73(8)
C11 C10 H10 120.1
C10 C11 C12 120.09(8)
C10 C11 H11 120.0
C12 C11 H11 120.0
C7 C12 C11 120.14(8)
C7 C12 H12 119.9
C11 C12 H12 119.9
C14 C13 S1 119.75(6)
C14 C13 C18 121.79(8)
C18 C13 S1 118.46(6)
C13 C14 C15 118.80(8)
C13 C14 H14 120.6
C15 C14 H14 120.6
C14 C15 H15 119.9
C16 C15 C14 120.16(8)
C16 C15 H15 119.9
C15 C16 C17 120.32(8)
C15 C16 H16 119.8
C17 C16 H16 119.8
C16 C17 C18 120.34(9)
C16 C17 H17 119.8
C18 C17 H17 119.8
C13 C18 C17 118.58(8)
C13 C18 H18 120.7
C17 C18 H18 120.7

loop_
_geom_bond_atom_site_label_1
_geom_bond_atom_site_label_2
_geom_bond_distance
S1 O2 1.4444(7)
S1 O3 1.4417(7)
S1 C13 1.7646(8)
S1 C2 1.7914(8)
O1 N1 1.4630(9)
O1 C3 1.4278(10)
O4 C5 1.2034(11)
O5 C5 1.3333(11)
O5 C6 1.4483(12)
N1 C1 1.4865(11)
N1 C4 1.4551(10)
C1 C7 1.5092(11)
C1 C2 1.5524(11)
C1 H1 1.0000
C2 C3 1.5410(12)
C2 H2 1.0000
C3 H3A 0.9900
C3 H3B 0.9900
C4 C5 1.5182(12)
C4 H4A 0.9900
C4 H4B 0.9900
C6 H6A 0.9800
C6 H6B 0.9800
C6 H6C 0.9800
C7 C12 1.3933(12)
C7 C8 1.3985(12)
C8 C9 1.3898(12)
C8 H8 0.9500
C9 C10 1.3931(13)
C9 H9 0.9500
C10 C11 1.3911(13)
C10 H10 0.9500
C11 C12 1.3956(12)
C11 H11 0.9500
C12 H12 0.9500
C13 C14 1.3896(11)
C13 C18 1.3914(12)
C14 C15 1.3937(13)
C14 H14 0.9500
C15 C16 1.3871(14)
C15 H15 0.9500
C16 C17 1.3909(14)
C16 H16 0.9500
C17 C18 1.3918(13)
C17 H17 0.9500
C18 H18 0.9500

loop_
_geom_hbond_atom_site_label_D
_geom_hbond_atom_site_label_H
_geom_hbond_atom_site_label_A
_geom_hbond_site_symmetry_A
_geom_hbond_distance_DH
_geom_hbond_distance_HA
_geom_hbond_distance_DA
_geom_hbond_angle_DHA
_geom_hbond_publ_flag
C2 H2 O4 4_576 1.00 2.32 3.2778(11) 159 yes
C14 H14 O2 3_676 0.95 2.48 3.3326(11) 150 yes
C15 H15 O3 1_455 0.95 2.60 3.4543(12) 150 yes
C18 H18 O5 2_756 0.95 2.50 3.4401(12) 169 yes
C6 H6B Cg1 2_555 0.98 2.74 3.6157(12) 149 yes

loop_
_geom_torsion_atom_site_label_1
_geom_torsion_atom_site_label_2
_geom_torsion_atom_site_label_3
_geom_torsion_atom_site_label_4
_geom_torsion
O2 S1 C2 C1 74.55(6)
O2 S1 C2 C3 -41.32(7)
O3 S1 C2 C1 -54.94(6)
O3 S1 C2 C3 -170.82(6)
C13 S1 C2 C1 -170.06(6)
C13 S1 C2 C3 74.06(6)
O2 S1 C13 C14 22.31(8)
O2 S1 C13 C18 -158.13(7)
O3 S1 C13 C14 152.47(7)
O3 S1 C13 C18 -27.97(8)
C2 S1 C13 C14 -93.47(7)
C2 S1 C13 C18 86.09(7)
C3 O1 N1 C1 -52.69(7)
C3 O1 N1 C4 -169.90(6)
N1 O1 C3 C2 41.37(7)
C6 O5 C5 O4 -2.30(13)
C6 O5 C5 C4 179.09(8)
O1 N1 C1 C2 40.94(7)
O1 N1 C1 C7 162.10(6)
C4 N1 C1 C2 152.97(7)
C4 N1 C1 C7 -85.88(8)
O1 N1 C4 C5 -74.22(8)
C1 N1 C4 C5 175.10(7)
N1 C1 C2 S1 -137.47(5)
N1 C1 C2 C3 -15.40(8)
C7 C1 C2 S1 104.39(7)
C7 C1 C2 C3 -133.54(7)
N1 C1 C7 C8 -45.64(10)
N1 C1 C7 C12 135.35(8)
C2 C1 C7 C8 67.39(10)
C2 C1 C7 C12 -111.62(9)
S1 C2 C3 O1 104.22(7)
C1 C2 C3 O1 -15.74(8)
N1 C4 C5 O4 132.00(9)
N1 C4 C5 O5 -49.40(9)
C1 C7 C8 C9 -179.03(8)
C12 C7 C8 C9 -0.02(13)
C1 C7 C12 C11 178.06(8)
C8 C7 C12 C11 -0.95(13)
C7 C8 C9 C10 0.46(13)
C8 C9 C10 C11 0.06(13)
C9 C10 C11 C12 -1.03(14)
C10 C11 C12 C7 1.48(14)
S1 C13 C14 C15 178.83(7)
C18 C13 C14 C15 -0.72(13)
S1 C13 C18 C17 -178.97(7)
C14 C13 C18 C17 0.59(14)
C13 C14 C15 C16 0.17(13)
C14 C15 C16 C17 0.50(14)
C15 C16 C17 C18 -0.64(15)
C16 C17 C18 C13 0.10(14)
